data_4033326
loop_
_publ_author_name
'Music, Arif'
'Baumann, Andreas N.'
'Eisold, Michael'
'Didier, Dorian'

_publ_section_title
;
 Regiodivergent Stereoselective Access to Fused Alkylideneazetidines.
;
_journal_issue 2
_journal_name_full 'The Journal of organic chemistry'
_journal_page_first 783
_journal_page_last 792
_journal_paper_doi 10.1021/acs.joc.7b02786
_journal_volume 83
_journal_year 2018
_chemical_formula_moiety 'C20 H30 N2 O5'
_chemical_formula_sum 'C20 H30 N2 O5'
_chemical_formula_weight 378.46
_chemical_name_common AMUS127
_space_group_crystal_system triclinic
_space_group_IT_number 2
_space_group_name_Hall '-P 1'
_space_group_name_H-M_alt 'P -1'
_symmetry_space_group_name_Hall '-P 1'
_symmetry_space_group_name_H-M 'P -1'
_atom_sites_solution_hydrogens mixed
_audit_block_code C20H30N2O5_vv153_knochel
_audit_creation_method 'APEX3 v2016.5-0'
_audit_update_record 03-Mar-17
_cell_angle_alpha 99.828(2)
_cell_angle_beta 102.1360(10)
_cell_angle_gamma 93.865(2)
_cell_formula_units_Z 2
_cell_length_a 7.4167(3)
_cell_length_b 10.5318(5)
_cell_length_c 13.8110(6)
_cell_measurement_reflns_used 5592
_cell_measurement_temperature 100.(2)
_cell_measurement_theta_max 26.3832
_cell_measurement_theta_min 2.7217
_cell_volume 1033.21(8)
_computing_cell_refinement 'SAINT V8.37A (Bruker AXS Inc., 2015)'
_computing_data_collection 'APEX3 v2016.5-0, Bruker AXS (2016)'
_computing_data_reduction 'SAINT V8.37A (Bruker AXS Inc., 2015)'
_computing_molecular_graphics 'shelXle (C.B. Huebschle, rev 786)'
_computing_structure_refinement 'SHELXL-2014/7 (Sheldrick, 2014)'
_computing_structure_solution 'XT, VERSION 2014/5'
_diffrn_ambient_temperature 100.(2)
_diffrn_detector_area_resol_mean 7.4074
_diffrn_measured_fraction_theta_full 0.996
_diffrn_measured_fraction_theta_max 0.994
_diffrn_measurement_device 'fixed-chi three-circle diffractometer'
_diffrn_measurement_device_type 'Bruker D8 Venture TXS'
_diffrn_measurement_method 'mix of phi and omega scans'
_diffrn_radiation_monochromator 'focusing mirrors'
_diffrn_radiation_type MoK\a
_diffrn_radiation_wavelength 0.71073
_diffrn_reflns_av_R_equivalents 0.0398
_diffrn_reflns_av_unetI/netI 0.0472
_diffrn_reflns_Laue_measured_fraction_full 0.996
_diffrn_reflns_Laue_measured_fraction_max 0.994
_diffrn_reflns_limit_h_max 9
_diffrn_reflns_limit_h_min -9
_diffrn_reflns_limit_k_max 11
_diffrn_reflns_limit_k_min -13
_diffrn_reflns_limit_l_max 17
_diffrn_reflns_limit_l_min -17
_diffrn_reflns_number 12376
_diffrn_reflns_point_group_measured_fraction_full 0.996
_diffrn_reflns_point_group_measured_fraction_max 0.994
_diffrn_reflns_theta_full 25.242
_diffrn_reflns_theta_max 26.372
_diffrn_reflns_theta_min 3.269
_diffrn_source 'rotating anode (TXS)'
_diffrn_source_current 50
_diffrn_source_power 2.5
_diffrn_source_type 'Bruker TXS'
_diffrn_source_voltage 50
_exptl_absorpt_coefficient_mu 0.087
_exptl_absorpt_correction_T_max 0.9705
_exptl_absorpt_correction_T_min 0.9121
_exptl_absorpt_correction_type multi-scan
_exptl_absorpt_process_details
;
SADABS-2016/2 - Bruker AXS area detector scaling and absorption correction
;
_exptl_crystal_colour colourless
_exptl_crystal_density_diffrn 1.216
_exptl_crystal_density_method 'not measured'
_exptl_crystal_description block
_exptl_crystal_F_000 408
_exptl_crystal_size_max 0.100
_exptl_crystal_size_mid 0.100
_exptl_crystal_size_min 0.090
_refine_diff_density_max 0.255
_refine_diff_density_min -0.241
_refine_diff_density_rms 0.043
_refine_ls_extinction_method none
_refine_ls_goodness_of_fit_ref 1.037
_refine_ls_hydrogen_treatment mixed
_refine_ls_matrix_type full
_refine_ls_number_parameters 255
_refine_ls_number_reflns 4205
_refine_ls_number_restraints 0
_refine_ls_restrained_S_all 1.037
_refine_ls_R_factor_all 0.0583
_refine_ls_R_factor_gt 0.0408
_refine_ls_shift/su_max 0.000
_refine_ls_shift/su_mean 0.000
_refine_ls_structure_factor_coef Fsqd
_refine_ls_weighting_details 'w=1/[\s^2^(Fo^2^)+(0.0312P)^2^+0.3906P] where P=(Fo^2^+2Fc^2^)/3'
_refine_ls_weighting_scheme calc
_refine_ls_wR_factor_gt 0.0874
_refine_ls_wR_factor_ref 0.0984
_reflns_Friedel_coverage 0.000
_reflns_number_gt 3302
_reflns_number_total 4205
_reflns_threshold_expression 'I > 2\s(I)'
_cod_data_source_file jo7b02786_si_002.cif
_cod_data_source_block vv153
_cod_depositor_comments
;
The following automatic conversions were performed:

'_exptl_absorpt_correction_type' value 'Multi-Scan' changed to
'multi-scan' according to
/home/data/users/saulius/crontab/automatic-downloads/rss-feeds/ACS/lib/dictionaries/cif_core.dic
dictionary named 'cif_core.dic' version 2.4.2 from 2011-04-26.

Automatic conversion script
Id: cif_fix_values 4973 2017-02-22 13:04:09Z antanas 

 Adding full bibliography for 4033326.cif.
;
_cod_database_code 4033326
_shelx_estimated_absorpt_t_min 0.991
_shelx_estimated_absorpt_t_max 0.992
_shelx_space_group_comment
;
The symmetry employed for this shelxl refinement is uniquely defined
by the following loop, which should always be used as a source of
symmetry information in preference to the above space-group names.
They are only intended as comments.
;

loop_
_space_group_symop_operation_xyz
'x, y, z'
'-x, -y, -z'

loop_
_atom_site_label
_atom_site_type_symbol
_atom_site_fract_x
_atom_site_fract_y
_atom_site_fract_z
_atom_site_U_iso_or_equiv
_atom_site_adp_type
_atom_site_occupancy
_atom_site_site_symmetry_order
_atom_site_calc_flag
_atom_site_refinement_flags_posn
_atom_site_refinement_flags_adp
O1 O 0.57923(13) 0.32831(9) 0.19315(8) 0.0207(2) Uani 1 1 d . .
O2 O 0.89194(14) 0.38683(10) 0.22169(8) 0.0247(3) Uani 1 1 d . .
O3 O 0.78430(14) 0.45411(10) 0.43142(8) 0.0245(3) Uani 1 1 d . .
O4 O 0.81067(16) 0.85543(11) 0.62156(8) 0.0320(3) Uani 1 1 d . .
O5 O 1.08691(14) 0.62514(12) 0.22733(8) 0.0256(3) Uani 1 1 d . .
H5 H 1.034(3) 0.543(2) 0.2175(16) 0.056(7) Uiso 1 1 d . .
N1 N 0.68770(16) 0.53532(12) 0.23411(9) 0.0182(3) Uani 1 1 d . .
N2 N 0.77670(16) 0.64400(12) 0.53944(9) 0.0203(3) Uani 1 1 d . .
C1 C 0.7321(2) 0.41324(14) 0.21729(11) 0.0191(3) Uani 1 1 d . .
C2 C 0.50958(19) 0.59219(14) 0.22879(11) 0.0185(3) Uani 1 1 d . .
H2A H 0.4255 0.5531 0.2652 0.022 Uiso 1 1 calc R U
H2B H 0.4438 0.5980 0.1597 0.022 Uiso 1 1 calc R U
C3 C 0.62493(19) 0.71694(14) 0.28833(11) 0.0173(3) Uani 1 1 d . .
C4 C 0.80504(19) 0.65608(14) 0.28827(11) 0.0178(3) Uani 1 1 d . .
C5 C 0.90753(19) 0.66207(14) 0.39978(11) 0.0181(3) Uani 1 1 d . .
H5A H 1.0380 0.6419 0.4017 0.022 Uiso 1 1 calc R U
C6 C 0.81609(19) 0.57113(14) 0.45438(11) 0.0188(3) Uani 1 1 d . .
C7 C 0.8306(2) 0.77452(15) 0.55195(11) 0.0222(3) Uani 1 1 d . .
C8 C 0.91071(19) 0.79893(14) 0.46356(11) 0.0200(3) Uani 1 1 d . .
H8 H 1.0421 0.8389 0.4891 0.024 Uiso 1 1 calc R U
C9 C 0.7936(2) 0.89534(14) 0.41159(12) 0.0215(3) Uani 1 1 d . .
H9A H 0.7709 0.9660 0.4634 0.026 Uiso 1 1 calc R U
H9B H 0.8627 0.9343 0.3679 0.026 Uiso 1 1 calc R U
C10 C 0.60932(19) 0.82559(14) 0.34839(11) 0.0192(3) Uani 1 1 d . .
C11 C 0.94249(19) 0.70809(15) 0.23142(11) 0.0211(3) Uani 1 1 d . .
H11 H 1.0038 0.7925 0.2743 0.025 Uiso 1 1 calc R U
C12 C 0.8590(2) 0.73868(16) 0.12685(12) 0.0264(4) Uani 1 1 d . .
H12 H 0.7494 0.7873 0.1329 0.032 Uiso 1 1 calc R U
C13 C 0.7936(3) 0.61913(19) 0.04340(13) 0.0389(4) Uani 1 1 d . .
H13A H 0.7527 0.6464 -0.0214 0.058 Uiso 1 1 calc R U
H13B H 0.6901 0.5686 0.0581 0.058 Uiso 1 1 calc R U
H13C H 0.8961 0.5657 0.0400 0.058 Uiso 1 1 calc R U
C14 C 1.0044(3) 0.8286(2) 0.09978(15) 0.0471(5) Uani 1 1 d . .
H14A H 0.9526 0.8527 0.0349 0.071 Uiso 1 1 calc R U
H14B H 1.1146 0.7838 0.0949 0.071 Uiso 1 1 calc R U
H14C H 1.0388 0.9070 0.1522 0.071 Uiso 1 1 calc R U
C15 C 0.5933(2) 0.18744(14) 0.17100(12) 0.0235(3) Uani 1 1 d . .
C16 C 0.7130(3) 0.14554(17) 0.26094(14) 0.0384(4) Uani 1 1 d . .
H16A H 0.7019 0.0507 0.2505 0.058 Uiso 1 1 calc R U
H16B H 0.6716 0.1801 0.3222 0.058 Uiso 1 1 calc R U
H16C H 0.8427 0.1788 0.2682 0.058 Uiso 1 1 calc R U
C17 C 0.3937(2) 0.13015(16) 0.15438(13) 0.0290(4) Uani 1 1 d . .
H17A H 0.3869 0.0354 0.1396 0.044 Uiso 1 1 calc R U
H17B H 0.3174 0.1602 0.0975 0.044 Uiso 1 1 calc R U
H17C H 0.3476 0.1579 0.2153 0.044 Uiso 1 1 calc R U
C18 C 0.6668(3) 0.15442(17) 0.07636(14) 0.0382(4) Uani 1 1 d . .
H18A H 0.6643 0.0602 0.0577 0.057 Uiso 1 1 calc R U
H18B H 0.7946 0.1947 0.0889 0.057 Uiso 1 1 calc R U
H18C H 0.5891 0.1870 0.0213 0.057 Uiso 1 1 calc R U
C19 C 0.6956(2) 0.58819(17) 0.61228(12) 0.0270(4) Uani 1 1 d . .
H19A H 0.7787 0.6129 0.6793 0.040 Uiso 1 1 calc R U
H19B H 0.6782 0.4935 0.5923 0.040 Uiso 1 1 calc R U
H19C H 0.5753 0.6206 0.6142 0.040 Uiso 1 1 calc R U
C20 C 0.4305(2) 0.87433(16) 0.36376(13) 0.0274(4) Uani 1 1 d . .
H20A H 0.4246 0.9611 0.3474 0.041 Uiso 1 1 calc R U
H20B H 0.4236 0.8783 0.4343 0.041 Uiso 1 1 calc R U
H20C H 0.3264 0.8155 0.3197 0.041 Uiso 1 1 calc R U

loop_
_atom_site_aniso_label
_atom_site_aniso_U_11
_atom_site_aniso_U_22
_atom_site_aniso_U_33
_atom_site_aniso_U_23
_atom_site_aniso_U_13
_atom_site_aniso_U_12
O1 0.0181(5) 0.0148(5) 0.0263(6) -0.0002(4) 0.0016(4) 0.0014(4)
O2 0.0178(5) 0.0227(6) 0.0319(6) 0.0007(5) 0.0043(4) 0.0058(4)
O3 0.0262(6) 0.0179(6) 0.0269(6) 0.0041(5) 0.0015(5) -0.0007(4)
O4 0.0387(7) 0.0293(7) 0.0256(6) -0.0018(5) 0.0051(5) 0.0110(5)
O5 0.0147(5) 0.0296(7) 0.0343(6) 0.0064(5) 0.0079(5) 0.0063(5)
N1 0.0126(6) 0.0153(6) 0.0240(7) 0.0002(5) 0.0010(5) 0.0015(5)
N2 0.0181(6) 0.0219(7) 0.0207(6) 0.0038(5) 0.0033(5) 0.0038(5)
C1 0.0190(7) 0.0198(8) 0.0164(7) 0.0013(6) 0.0013(6) 0.0021(6)
C2 0.0133(7) 0.0190(8) 0.0225(8) 0.0032(6) 0.0023(6) 0.0037(6)
C3 0.0123(7) 0.0189(8) 0.0213(7) 0.0068(6) 0.0026(6) 0.0013(6)
C4 0.0143(7) 0.0155(7) 0.0226(8) 0.0019(6) 0.0032(6) 0.0017(6)
C5 0.0122(7) 0.0176(7) 0.0230(8) 0.0035(6) 0.0012(6) 0.0017(5)
C6 0.0121(7) 0.0207(8) 0.0213(7) 0.0046(6) -0.0019(6) 0.0016(6)
C7 0.0173(7) 0.0232(8) 0.0229(8) 0.0025(6) -0.0019(6) 0.0060(6)
C8 0.0137(7) 0.0185(8) 0.0246(8) 0.0014(6) -0.0004(6) 0.0000(6)
C9 0.0202(8) 0.0155(8) 0.0270(8) 0.0021(6) 0.0031(6) 0.0012(6)
C10 0.0159(7) 0.0169(8) 0.0247(8) 0.0054(6) 0.0033(6) 0.0024(6)
C11 0.0144(7) 0.0233(8) 0.0263(8) 0.0051(6) 0.0057(6) 0.0032(6)
C12 0.0196(8) 0.0336(9) 0.0283(9) 0.0111(7) 0.0067(6) 0.0027(7)
C13 0.0433(11) 0.0481(12) 0.0250(9) 0.0060(8) 0.0063(8) 0.0100(9)
C14 0.0313(10) 0.0716(15) 0.0428(11) 0.0319(11) 0.0053(8) -0.0076(10)
C15 0.0274(8) 0.0137(8) 0.0263(8) -0.0009(6) 0.0029(6) 0.0032(6)
C16 0.0401(10) 0.0257(10) 0.0444(11) 0.0109(8) -0.0045(8) 0.0021(8)
C17 0.0310(9) 0.0202(8) 0.0323(9) 0.0003(7) 0.0047(7) -0.0032(7)
C18 0.0430(11) 0.0291(10) 0.0391(10) -0.0096(8) 0.0168(8) -0.0040(8)
C19 0.0245(8) 0.0329(9) 0.0257(8) 0.0096(7) 0.0069(7) 0.0047(7)
C20 0.0195(8) 0.0231(8) 0.0359(9) -0.0020(7) 0.0030(7) 0.0050(6)

loop_
_atom_type_symbol
_atom_type_description
_atom_type_scat_dispersion_real
_atom_type_scat_dispersion_imag
_atom_type_scat_source
C C 0.0033 0.0016 'International Tables Vol C Tables 4.2.6.8 and 6.1.1.4'
H H 0.0000 0.0000 'International Tables Vol C Tables 4.2.6.8 and 6.1.1.4'
N N 0.0061 0.0033 'International Tables Vol C Tables 4.2.6.8 and 6.1.1.4'
O O 0.0106 0.0060 'International Tables Vol C Tables 4.2.6.8 and 6.1.1.4'

loop_
_geom_angle_atom_site_label_1
_geom_angle_atom_site_label_2
_geom_angle_atom_site_label_3
_geom_angle
C1 O1 C15 120.53(11)
C11 O5 H5 107.4(14)
C1 N1 C4 129.76(12)
C1 N1 C2 133.49(12)
C4 N1 C2 95.35(10)
C7 N2 C6 113.51(13)
C7 N2 C19 122.69(13)
C6 N2 C19 123.72(13)
O2 C1 O1 126.29(14)
O2 C1 N1 123.04(13)
O1 C1 N1 110.64(12)
N1 C2 C3 86.25(10)
N1 C2 H2A 114.3
C3 C2 H2A 114.3
N1 C2 H2B 114.3
C3 C2 H2B 114.3
H2A C2 H2B 111.4
C10 C3 C4 124.55(13)
C10 C3 C2 140.63(13)
C4 C3 C2 91.93(11)
N1 C4 C3 86.38(10)
N1 C4 C11 115.00(12)
C3 C4 C11 119.21(12)
N1 C4 C5 118.03(12)
C3 C4 C5 108.15(11)
C11 C4 C5 108.83(11)
C6 C5 C8 104.32(11)
C6 C5 C4 114.42(11)
C8 C5 C4 110.73(11)
C6 C5 H5A 109.1
C8 C5 H5A 109.1
C4 C5 H5A 109.1
O3 C6 N2 123.75(14)
O3 C6 C5 127.66(14)
N2 C6 C5 108.57(12)
O4 C7 N2 124.41(15)
O4 C7 C8 126.62(15)
N2 C7 C8 108.95(12)
C7 C8 C9 107.45(12)
C7 C8 C5 104.55(12)
C9 C8 C5 116.71(12)
C7 C8 H8 109.3
C9 C8 H8 109.3
C5 C8 H8 109.3
C10 C9 C8 110.18(12)
C10 C9 H9A 109.6
C8 C9 H9A 109.6
C10 C9 H9B 109.6
C8 C9 H9B 109.6
H9A C9 H9B 108.1
C3 C10 C20 125.41(13)
C3 C10 C9 113.93(13)
C20 C10 C9 120.42(13)
O5 C11 C4 110.07(12)
O5 C11 C12 111.71(12)
C4 C11 C12 116.68(12)
O5 C11 H11 105.9
C4 C11 H11 105.9
C12 C11 H11 105.9
C13 C12 C14 110.82(15)
C13 C12 C11 114.35(14)
C14 C12 C11 107.87(13)
C13 C12 H12 107.9
C14 C12 H12 107.9
C11 C12 H12 107.9
C12 C13 H13A 109.5
C12 C13 H13B 109.5
H13A C13 H13B 109.5
C12 C13 H13C 109.5
H13A C13 H13C 109.5
H13B C13 H13C 109.5
C12 C14 H14A 109.5
C12 C14 H14B 109.5
H14A C14 H14B 109.5
C12 C14 H14C 109.5
H14A C14 H14C 109.5
H14B C14 H14C 109.5
O1 C15 C18 109.40(13)
O1 C15 C17 102.57(12)
C18 C15 C17 111.42(13)
O1 C15 C16 110.36(12)
C18 C15 C16 112.28(15)
C17 C15 C16 110.38(14)
C15 C16 H16A 109.5
C15 C16 H16B 109.5
H16A C16 H16B 109.5
C15 C16 H16C 109.5
H16A C16 H16C 109.5
H16B C16 H16C 109.5
C15 C17 H17A 109.5
C15 C17 H17B 109.5
H17A C17 H17B 109.5
C15 C17 H17C 109.5
H17A C17 H17C 109.5
H17B C17 H17C 109.5
C15 C18 H18A 109.5
C15 C18 H18B 109.5
H18A C18 H18B 109.5
C15 C18 H18C 109.5
H18A C18 H18C 109.5
H18B C18 H18C 109.5
N2 C19 H19A 109.5
N2 C19 H19B 109.5
H19A C19 H19B 109.5
N2 C19 H19C 109.5
H19A C19 H19C 109.5
H19B C19 H19C 109.5
C10 C20 H20A 109.5
C10 C20 H20B 109.5
H20A C20 H20B 109.5
C10 C20 H20C 109.5
H20A C20 H20C 109.5
H20B C20 H20C 109.5

loop_
_geom_bond_atom_site_label_1
_geom_bond_atom_site_label_2
_geom_bond_distance
O1 C1 1.3413(17)
O1 C15 1.4781(17)
O2 C1 1.2274(17)
O3 C6 1.2129(18)
O4 C7 1.2121(18)
O5 C11 1.4313(17)
O5 H5 0.90(2)
N1 C1 1.3427(19)
N1 C4 1.4787(18)
N1 C2 1.4800(17)
N2 C7 1.377(2)
N2 C6 1.3861(19)
N2 C19 1.4588(19)
C2 C3 1.523(2)
C2 H2A 0.9900
C2 H2B 0.9900
C3 C10 1.321(2)
C3 C4 1.5202(19)
C4 C11 1.538(2)
C4 C5 1.556(2)
C5 C6 1.523(2)
C5 C8 1.552(2)
C5 H5A 1.0000
C7 C8 1.517(2)
C8 C9 1.551(2)
C8 H8 1.0000
C9 C10 1.521(2)
C9 H9A 0.9900
C9 H9B 0.9900
C10 C20 1.497(2)
C11 C12 1.544(2)
C11 H11 1.0000
C12 C13 1.528(2)
C12 C14 1.534(2)
C12 H12 1.0000
C13 H13A 0.9800
C13 H13B 0.9800
C13 H13C 0.9800
C14 H14A 0.9800
C14 H14B 0.9800
C14 H14C 0.9800
C15 C18 1.516(2)
C15 C17 1.516(2)
C15 C16 1.517(2)
C16 H16A 0.9800
C16 H16B 0.9800
C16 H16C 0.9800
C17 H17A 0.9800
C17 H17B 0.9800
C17 H17C 0.9800
C18 H18A 0.9800
C18 H18B 0.9800
C18 H18C 0.9800
C19 H19A 0.9800
C19 H19B 0.9800
C19 H19C 0.9800
C20 H20A 0.9800
C20 H20B 0.9800
C20 H20C 0.9800

loop_
_geom_hbond_atom_site_label_D
_geom_hbond_atom_site_label_H
_geom_hbond_atom_site_label_A
_geom_hbond_distance_DH
_geom_hbond_distance_HA
_geom_hbond_distance_DA
_geom_hbond_angle_DHA
O5 H5 O2 0.90(2) 1.91(2) 2.7916(16) 166(2)

loop_
_geom_torsion_atom_site_label_1
_geom_torsion_atom_site_label_2
_geom_torsion_atom_site_label_3
_geom_torsion_atom_site_label_4
_geom_torsion
C15 O1 C1 O2 1.6(2)
C15 O1 C1 N1 179.86(12)
C4 N1 C1 O2 -20.4(2)
C2 N1 C1 O2 176.53(14)
C4 N1 C1 O1 161.22(13)
C2 N1 C1 O1 -1.8(2)
C1 N1 C2 C3 164.80(16)
C4 N1 C2 C3 -2.20(11)
N1 C2 C3 C10 -157.2(2)
N1 C2 C3 C4 2.13(11)
C1 N1 C4 C3 -165.53(15)
C2 N1 C4 C3 2.20(11)
C1 N1 C4 C11 73.80(19)
C2 N1 C4 C11 -118.47(13)
C1 N1 C4 C5 -56.9(2)
C2 N1 C4 C5 110.86(13)
C10 C3 C4 N1 162.10(14)
C2 C3 C4 N1 -2.13(11)
C10 C3 C4 C11 -81.16(19)
C2 C3 C4 C11 114.60(13)
C10 C3 C4 C5 43.76(18)
C2 C3 C4 C5 -120.47(12)
N1 C4 C5 C6 -25.03(17)
C3 C4 C5 C6 70.66(15)
C11 C4 C5 C6 -158.46(12)
N1 C4 C5 C8 -142.58(12)
C3 C4 C5 C8 -46.88(14)
C11 C4 C5 C8 84.00(14)
C7 N2 C6 O3 177.92(13)
C19 N2 C6 O3 1.2(2)
C7 N2 C6 C5 -0.59(16)
C19 N2 C6 C5 -177.32(12)
C8 C5 C6 O3 180.00(14)
C4 C5 C6 O3 58.9(2)
C8 C5 C6 N2 -1.56(15)
C4 C5 C6 N2 -122.71(13)
C6 N2 C7 O4 -179.41(14)
C19 N2 C7 O4 -2.6(2)
C6 N2 C7 C8 2.57(16)
C19 N2 C7 C8 179.34(12)
O4 C7 C8 C9 -56.69(19)
N2 C7 C8 C9 121.27(13)
O4 C7 C8 C5 178.68(14)
N2 C7 C8 C5 -3.36(15)
C6 C5 C8 C7 2.89(14)
C4 C5 C8 C7 126.45(12)
C6 C5 C8 C9 -115.63(13)
C4 C5 C8 C9 7.94(17)
C7 C8 C9 C10 -76.63(15)
C5 C8 C9 C10 40.30(17)
C4 C3 C10 C20 -167.83(14)
C2 C3 C10 C20 -13.2(3)
C4 C3 C10 C9 6.5(2)
C2 C3 C10 C9 161.11(17)
C8 C9 C10 C3 -48.76(17)
C8 C9 C10 C20 125.85(15)
N1 C4 C11 O5 -70.44(15)
C3 C4 C11 O5 -170.87(12)
C5 C4 C11 O5 64.53(15)
N1 C4 C11 C12 58.19(17)
C3 C4 C11 C12 -42.24(19)
C5 C4 C11 C12 -166.84(12)
O5 C11 C12 C13 53.11(17)
C4 C11 C12 C13 -74.73(17)
O5 C11 C12 C14 -70.66(18)
C4 C11 C12 C14 161.50(15)
C1 O1 C15 C18 -64.89(17)
C1 O1 C15 C17 176.74(12)
C1 O1 C15 C16 59.14(17)
